data_2100113
loop_
_publ_author_name
'Richard E. Marsh'

_publ_section_title
;
 Space group <i>P</i>1: an update
;
_journal_issue 3
_journal_name_full 'Acta Crystallographica Section B'
_journal_page_first 359
_journal_page_last 359
_journal_paper_doi 10.1107/S0108768105009651
_journal_volume 61
_journal_year 2005
_chemical_formula_moiety 'C24 H34 N3 O2 S3 Re'
_chemical_formula_sum 'C24 H34 N3 O2 Re S3'
_space_group_crystal_system triclinic
_space_group_IT_number 2
_space_group_name_Hall '-P 1'
_space_group_name_H-M_alt 'P -1'
_symmetry_space_group_name_H-M 'P -1'
_audit_creation_method CRYM
_cell_angle_alpha 89.19
_cell_angle_beta 74.50
_cell_angle_gamma 75.04
_cell_formula_units_Z 2
_cell_length_a 9.3604
_cell_length_b 11.0440
_cell_length_c 13.8230
_cell_volume 1328.017
_cod_data_source_file bk0148.cif
_cod_data_source_block VAHCEN
_cod_depositor_comments
;
  Added moiety chemical formula and Z value from Marsh (2005) paper.
  The summary chemical formula is calculated from moiety formula using
  AdHocParser
  (svn://www.crystallography.net/cod-tools/trunk/Formulae/AdHocParser.yp,
  revision 1441.)

  Andrius Merkys
  2013-11-11
;
_cod_original_sg_symbol_H-M P-1
_cod_original_formula_sum 'not given'
_cod_database_code 2100113

loop_
_space_group_symop_id
_space_group_symop_operation_xyz
1 x,y,z
2 -x,-y,-z

loop_
_atom_site_label
_atom_site_fract_x
_atom_site_fract_y
_atom_site_fract_z
_atom_site_type_symbol
C1 -0.16100 1.33050 0.76700 C
C2 -0.22850 1.45850 0.79300 C
C3 -0.22250 1.53950 0.72000 C
C4 -0.16500 1.50400 0.62300 C
C5 -0.10150 1.37550 0.59600 C
C6 -0.09350 1.28750 0.66750 C
C7 -0.01900 1.15050 0.63850 C
C8 0.24550 1.17105 0.57200 C
C9 0.25800 1.14200 0.46450 C
C10 0.14750 1.12150 0.74700 C
C11 0.28900 1.05000 0.76585 C
C12 0.42750 0.60650 0.62050 C
C13 0.28650 0.56600 0.67400 C
C14 0.41500 0.38100 0.74700 C
C15 0.42750 0.31800 0.84250 C
C16 0.15550 0.48320 0.81850 C
C17 0.16450 0.42100 0.91700 C
C18 0.27650 0.23100 0.98750 C
C19 0.40350 0.19400 1.02900 C
C20 0.39200 0.12800 1.11450 C
C21 0.25900 0.10050 1.16000 C
C22 0.13700 0.12850 1.12200 C
C23 0.14650 0.19000 1.03450 C
C24 -0.11400 0.19600 1.04000 C
N1 0.14550 1.10350 0.64070 N
N2 0.30350 0.50250 0.76550 N
N3 0.27950 0.30000 0.89800 N
O1 0.05120 0.87545 0.61655 O
O2 0.03000 0.21800 0.98950 O
Re1 0.22595 0.90070 0.59125 Re
S1 0.39195 0.71170 0.52335 S
S2 0.34555 0.88720 0.71515 S
S3 0.31885 0.97175 0.43890 S
